data_1570287
loop_
_publ_author_name
'Beckmann, J. Louis'
'Krieft, Jonas'
'Vishnevskiy, Yury V.'
'Neumann, Beate'
'Stammler, Hans-Georg'
'Mitzel, Norbert W.'

_publ_section_title
;
 Poly-pnictogen bonding: trapping halide ions by a tetradentate
 antimony(iii) Lewis acid.
;
_journal_issue 46
_journal_name_full 'Chemical science'
_journal_page_first 13551
_journal_page_last 13559
_journal_paper_doi 10.1039/d3sc04594c
_journal_volume 14
_journal_year 2023
_chemical_formula_moiety 'C52 H16 F40 Sb4, C H2 Cl2'
_chemical_formula_sum 'C53 H18 Cl2 F40 Sb4'
_chemical_formula_weight 1972.57
_space_group_crystal_system triclinic
_space_group_IT_number 2
_space_group_name_Hall '-P 1'
_space_group_name_H-M_alt 'P -1'
_atom_sites_solution_hydrogens geom
_atom_sites_solution_primary dual
_audit_creation_date 2022-03-24
_audit_creation_method
;
Olex2 1.3-ac4
(compiled 2019.04.23 svn.r3594 for Rigaku Oxford Diffraction, GUI svn.r5739)
;
_audit_update_record
;
2023-07-24 deposited with the CCDC.	2023-11-06 downloaded from the CCDC.
;
_cell_angle_alpha 79.806(3)
_cell_angle_beta 77.865(3)
_cell_angle_gamma 69.445(4)
_cell_formula_units_Z 2
_cell_length_a 13.5356(6)
_cell_length_b 14.1129(5)
_cell_length_c 17.7477(6)
_cell_measurement_reflns_used 21336
_cell_measurement_temperature 99.98(12)
_cell_measurement_theta_max 31.5940
_cell_measurement_theta_min 1.8040
_cell_volume 3083.7(2)
_computing_cell_refinement 'CrysAlisPro 1.171.41.119a (Rigaku OD, 2021)'
_computing_data_collection 'CrysAlisPro 1.171.41.119a (Rigaku OD, 2021)'
_computing_data_reduction 'CrysAlisPro 1.171.41.119a (Rigaku OD, 2021)'
_computing_molecular_graphics 'Olex2 (Dolomanov et al., 2009)'
_computing_publication_material 'Olex2 (Dolomanov et al., 2009)'
_computing_structure_refinement 'ShelXL (Sheldrick, 2015)'
_computing_structure_solution 'ShelXT (Sheldrick, 2015)'
_diffrn_ambient_environment N~2~
_diffrn_ambient_temperature 99.98(12)
_diffrn_detector 'CCD plate'
_diffrn_detector_area_resol_mean 8.0951
_diffrn_detector_type Eos
_diffrn_measured_fraction_theta_full 1.000
_diffrn_measured_fraction_theta_max 1.000
_diffrn_measurement_details
;
List of Runs (angles in degrees, time in seconds):

  # Type    Start    End  Width  t~exp~   \w     \q     \k     \f   Frames
#--------------------------------------------------------------------------
  1  \w      9.00  87.00   1.00   36.30    --   26.50-130.00 171.71   78
  2  \w    -42.00  48.00   1.00   36.30    --   26.50 -57.00 -90.00   90
  3  \w      5.00  95.00   1.00   36.30    --   26.50  57.00-120.00   90
  4  \w     39.00 102.00   1.00   36.30    --   26.50 178.00 -30.00   63
  5  \w    -18.00  99.00   1.00   36.30    --   26.50  19.00 120.00  117
  6  \w      1.00  99.00   1.00   36.30    --   26.50  38.00-180.00   98
  7  \w      9.00  88.00   1.00   36.30    --   26.50-132.00 -12.38   79
  8  \w     -4.00  42.00   1.00   36.30    --   26.50  77.00 -30.00   46
  9  \w     -4.00  42.00   1.00   36.30    --   26.50  77.00  90.00   46
 10  \w     -4.00  42.00   1.00   36.30    --   26.50  77.00  30.00   46
 11  \w    -42.00  48.00   1.00   36.30    --   26.50 -57.00   0.00   90
 12  \w     -4.00  42.00   1.00   36.30    --   26.50  77.00-180.00   46
 13  \w    -46.00  42.00   1.00   36.30    --   26.50   0.00  30.00   88
;
_diffrn_measurement_device 'four-circle diffractometer'
_diffrn_measurement_device_type 'SuperNova, Single source at offset/far, Eos'
_diffrn_measurement_method '\w scans'
_diffrn_orient_matrix_type 'CrysAlisPro convention (1999,Acta A55,543-557)'
_diffrn_orient_matrix_UB_11 0.0442332000
_diffrn_orient_matrix_UB_12 0.0100027000
_diffrn_orient_matrix_UB_13 0.0082259000
_diffrn_orient_matrix_UB_21 0.0333606000
_diffrn_orient_matrix_UB_22 -0.0498340000
_diffrn_orient_matrix_UB_23 -0.0078392000
_diffrn_orient_matrix_UB_31 0.0120678000
_diffrn_orient_matrix_UB_32 0.0182957000
_diffrn_orient_matrix_UB_33 -0.0395411000
_diffrn_radiation_monochromator mirror
_diffrn_radiation_probe x-ray
_diffrn_radiation_type 'Mo K\a'
_diffrn_radiation_wavelength 0.71073
_diffrn_reflns_av_R_equivalents 0.0497
_diffrn_reflns_av_unetI/netI 0.0484
_diffrn_reflns_Laue_measured_fraction_full 1.000
_diffrn_reflns_Laue_measured_fraction_max 1.000
_diffrn_reflns_limit_h_max 19
_diffrn_reflns_limit_h_min -19
_diffrn_reflns_limit_k_max 19
_diffrn_reflns_limit_k_min -19
_diffrn_reflns_limit_l_max 25
_diffrn_reflns_limit_l_min -25
_diffrn_reflns_number 68786
_diffrn_reflns_point_group_measured_fraction_full 1.000
_diffrn_reflns_point_group_measured_fraction_max 1.000
_diffrn_reflns_theta_full 25.242
_diffrn_reflns_theta_max 30.081
_diffrn_reflns_theta_min 1.551
_diffrn_source 'micro-focus sealed X-ray tube'
_diffrn_source_type 'SuperNova (Mo) X-ray Source'
_exptl_absorpt_coefficient_mu 1.979
_exptl_absorpt_correction_T_max 1.000
_exptl_absorpt_correction_T_min 0.729
_exptl_absorpt_correction_type gaussian
_exptl_absorpt_process_details
;
CrysAlisPro 1.171.41.119a (Rigaku Oxford Diffraction, 2021)
Numerical absorption correction based on gaussian integration over
a multifaceted crystal model
Empirical absorption correction using spherical harmonics,
implemented in SCALE3 ABSPACK scaling algorithm.
;
_exptl_crystal_colour 'clear colourless'
_exptl_crystal_colour_lustre clear
_exptl_crystal_colour_primary colourless
_exptl_crystal_density_diffrn 2.124
_exptl_crystal_description irregular
_exptl_crystal_F_000 1868
_exptl_crystal_size_max 0.16
_exptl_crystal_size_mid 0.12
_exptl_crystal_size_min 0.09
_refine_diff_density_max 2.078
_refine_diff_density_min -1.662
_refine_diff_density_rms 0.167
_refine_ls_extinction_method none
_refine_ls_goodness_of_fit_ref 1.057
_refine_ls_hydrogen_treatment constr
_refine_ls_matrix_type full
_refine_ls_number_parameters 912
_refine_ls_number_reflns 18108
_refine_ls_number_restraints 78
_refine_ls_restrained_S_all 1.055
_refine_ls_R_factor_all 0.0815
_refine_ls_R_factor_gt 0.0543
_refine_ls_shift/su_max 0.002
_refine_ls_shift/su_mean 0.000
_refine_ls_structure_factor_coef Fsqd
_refine_ls_weighting_details 'w=1/[\s^2^(Fo^2^)+(0.0538P)^2^+15.2446P] where P=(Fo^2^+2Fc^2^)/3'
_refine_ls_weighting_scheme calc
_refine_ls_wR_factor_gt 0.1260
_refine_ls_wR_factor_ref 0.1428
_reflns_Friedel_coverage 0.000
_reflns_number_gt 13324
_reflns_number_total 18108
_reflns_threshold_expression 'I > 2\s(I)'
_cod_data_source_file d3sc04594c3.cif
_cod_data_source_block 2
_cod_depositor_comments 'Adding full bibliography for 1570287--1570290.cif.'
_cod_database_code 1570287
_shelx_shelxl_version_number 2018/3
_chemical_oxdiff_formula C53H18Cl2F40Sb4
_shelx_space_group_comment
;
The symmetry employed for this shelxl refinement is uniquely defined
by the following loop, which should always be used as a source of
symmetry information in preference to the above space-group names.
They are only intended as comments.
;
_shelx_estimated_absorpt_t_max 0.842
_shelx_estimated_absorpt_t_min 0.742
_diffrn_oxdiff_digest_frames
;
01dd7afc8f9235ca4776c9016ae5ca09b900027c33f
;
_reflns_odcompleteness_completeness 99.99
_reflns_odcompleteness_iscentric 1
_reflns_odcompleteness_theta 30.01
_olex2_refinement_description
;
1. Fixed Uiso
 At 1.2 times of:
  All C(H) groups, All C(H,H) groups
2. Restrained distances
 Cl1A-C53A \\sim Cl1B-C53B \\sim Cl2A-C53A \\sim Cl2B-C53B
 with sigma of 0.02
3. Uiso/Uaniso restraints and constraints
F36A \\sim F37A \\sim F38A \\sim F39A \\sim F40A \\sim C51A \\sim C52A: within
2A with sigma of 0.0001 and sigma for terminal atoms of 0.0002
F36B \\sim F37B \\sim F38B \\sim F39B \\sim F40B \\sim C51B \\sim C52B: within
2A with sigma of 0.0001 and sigma for terminal atoms of 0.0002
Uanis(F38A) = Uanis(F38B)
Uanis(F40B) = Uanis(F40A)
Uanis(F39B) = Uanis(F39A)
Uanis(F36A) = Uanis(F36B)
Uanis(F37A) = Uanis(F37B)
Uanis(C53A) = Uanis(C53B)
Uanis(Cl1B) = Uanis(Cl2B)
4. Others
 Sof(C51B)=Sof(F36B)=Sof(F37B)=Sof(F38B)=Sof(F39B)=Sof(F40B)=Sof(C52B)=1-FVAR(1)
 Sof(C51A)=Sof(F36A)=Sof(F37A)=Sof(F38A)=Sof(F39A)=Sof(F40A)=Sof(C52A)=FVAR(1)
 Sof(Cl1B)=Sof(Cl2B)=Sof(C53B)=Sof(H53C)=Sof(H53D)=1-FVAR(2)
 Sof(Cl1A)=Sof(Cl2A)=Sof(C53A)=Sof(H53A)=Sof(H53B)=FVAR(2)
5.a Free rotating group:
 C51A(F36A,F37A,F38A,F39A,F40A,C52A), C51B(F36B,F37B,F38B,F39B,F40B,C52B)
5.b Ternary CH refined with riding coordinates:
 C3(H3), C10(H10), C29(H29), C36(H36)
5.c Secondary CH2 refined with riding coordinates:
 C53A(H53A,H53B), C53B(H53C,H53D)
5.d Aromatic/amide H refined with riding coordinates:
 C6(H6), C7(H7), C8(H8), C12(H12), C13(H13), C14(H14), C32(H32), C33(H33),
 C34(H34), C38(H38), C39(H39), C40(H40)
;
_olex2_date_sample_data_collection 2022-03-17
_olex2_submission_special_instructions 'No special instructions were received'
_oxdiff_exptl_absorpt_empirical_details
;
Empirical correction (ABSPACK) includes:
- Absorption correction using spherical harmonics
- Frame scaling
- Detector area scaling
;
_oxdiff_exptl_absorpt_empirical_full_max 1.516
_oxdiff_exptl_absorpt_empirical_full_min 0.778

loop_
_space_group_symop_operation_xyz
'x, y, z'
'-x, -y, -z'

loop_
_atom_site_label
_atom_site_type_symbol
_atom_site_fract_x
_atom_site_fract_y
_atom_site_fract_z
_atom_site_U_iso_or_equiv
_atom_site_adp_type
_atom_site_occupancy
_atom_site_site_symmetry_order
_atom_site_calc_flag
_atom_site_refinement_flags_posn
_atom_site_refinement_flags_adp
_atom_site_refinement_flags_occupancy
_atom_site_disorder_assembly
_atom_site_disorder_group
Sb1 Sb 0.50983(3) 0.31199(3) 0.82285(2) 0.02624(8) Uani 1 1 d . . . . .
Sb2 Sb 0.06874(3) 0.53872(3) 0.80966(2) 0.02686(8) Uani 1 1 d . . . . .
Sb3 Sb 0.51092(3) 0.01196(3) 0.82699(2) 0.02663(8) Uani 1 1 d . . . . .
Sb4 Sb 0.06328(3) 0.14168(4) 0.81460(2) 0.03889(11) Uani 1 1 d . . . . .
F1 F 0.6607(3) 0.4343(3) 0.7994(2) 0.0430(8) Uani 1 1 d . . . . .
F2 F 0.7394(3) 0.2840(3) 0.7618(2) 0.0457(9) Uani 1 1 d . . . . .
F3 F 0.8021(3) 0.3127(3) 0.8906(2) 0.0448(9) Uani 1 1 d . . . . .
F4 F 0.7260(3) 0.1980(3) 0.9094(2) 0.0425(8) Uani 1 1 d . . . . .
F5 F 0.6412(3) 0.3426(3) 0.9506(2) 0.0454(9) Uani 1 1 d . . . . .
F6 F 0.4526(3) 0.5440(3) 0.8012(2) 0.0446(9) Uani 1 1 d . . . . .
F7 F 0.3257(3) 0.4887(3) 0.7920(2) 0.0452(9) Uani 1 1 d . . . . .
F8 F 0.4282(4) 0.4841(3) 0.9560(2) 0.0608(12) Uani 1 1 d . . . . .
F9 F 0.3044(4) 0.4278(3) 0.9459(2) 0.0626(12) Uani 1 1 d . . . . .
F10 F 0.2830(3) 0.5865(3) 0.9182(2) 0.0568(11) Uani 1 1 d . . . . .
F11 F -0.0039(4) 0.7430(3) 0.8545(2) 0.0503(10) Uani 1 1 d . . . . .
F12 F -0.0798(3) 0.7492(3) 0.7566(2) 0.0437(8) Uani 1 1 d . . . . .
F13 F 0.0616(4) 0.8536(3) 0.7307(3) 0.0597(11) Uani 1 1 d . . . . .
F14 F 0.1025(3) 0.7334(3) 0.6591(2) 0.0489(9) Uani 1 1 d . . . . .
F15 F 0.1875(3) 0.7125(4) 0.7534(3) 0.0613(12) Uani 1 1 d . . . . .
F16 F -0.0770(3) 0.4324(3) 0.7940(2) 0.0482(9) Uani 1 1 d . . . . .
F17 F -0.1406(3) 0.5905(3) 0.7492(2) 0.0457(9) Uani 1 1 d . . . . .
F18 F -0.1252(3) 0.4833(3) 0.9395(2) 0.0523(10) Uani 1 1 d . . . . .
F19 F -0.2617(3) 0.5436(3) 0.8813(3) 0.0528(10) Uani 1 1 d . . . . .
F20 F -0.1810(3) 0.6420(3) 0.8978(2) 0.0461(9) Uani 1 1 d . . . . .
F21 F 0.6832(3) 0.0972(2) 0.77844(19) 0.0356(7) Uani 1 1 d . . . . .
F22 F 0.7404(3) -0.0560(3) 0.74332(18) 0.0342(7) Uani 1 1 d . . . . .
F23 F 0.8370(3) -0.0256(3) 0.8558(2) 0.0482(9) Uani 1 1 d . . . . .
F24 F 0.7571(3) -0.1375(3) 0.8902(2) 0.0420(8) Uani 1 1 d . . . . .
F25 F 0.6842(3) 0.0109(3) 0.9309(2) 0.0434(8) Uani 1 1 d . . . . .
F26 F 0.6404(3) -0.2084(2) 0.80255(19) 0.0357(7) Uani 1 1 d . . . . .
F27 F 0.4738(3) -0.1688(3) 0.78987(19) 0.0367(7) Uani 1 1 d . . . . .
F28 F 0.5781(4) -0.1946(4) 0.9585(2) 0.0607(12) Uani 1 1 d . . . . .
F29 F 0.4154(3) -0.1569(3) 0.9450(2) 0.0478(9) Uani 1 1 d . . . . .
F30 F 0.5279(4) -0.3020(3) 0.9167(2) 0.0595(12) Uani 1 1 d . . . . .
F31 F 0.2807(3) -0.0119(3) 0.8354(4) 0.093(2) Uani 1 1 d . . . . .
F32 F 0.2014(5) -0.0574(4) 0.7623(3) 0.0780(16) Uani 1 1 d . . . . .
F33 F 0.1424(6) -0.0479(4) 0.9599(3) 0.094(2) Uani 1 1 d . . . . .
F34 F 0.2193(5) -0.1768(4) 0.8977(4) 0.0888(18) Uani 1 1 d . . . . .
F35 F 0.0582(4) -0.0897(4) 0.8890(3) 0.0734(14) Uani 1 1 d . . . . .
C1 C 0.5386(4) 0.3596(3) 0.5532(3) 0.0221(9) Uani 1 1 d . . . . .
C2 C 0.4600(4) 0.3592(3) 0.5135(3) 0.0212(9) Uani 1 1 d . . . . .
C3 C 0.3538(4) 0.3451(3) 0.5531(3) 0.0204(9) Uani 1 1 d . . . . .
H3 H 0.339816 0.361193 0.607828 0.024 Uiso 1 1 calc R . . . .
C4 C 0.2673(4) 0.4230(3) 0.5104(3) 0.0202(9) Uani 1 1 d . . . . .
C5 C 0.1710(4) 0.4867(4) 0.5479(3) 0.0223(9) Uani 1 1 d . . . . .
C6 C 0.0959(4) 0.5552(4) 0.5040(3) 0.0297(11) Uani 1 1 d . . . . .
H6 H 0.030476 0.597710 0.529390 0.036 Uiso 1 1 calc R . . . .
C7 C 0.1159(4) 0.5615(4) 0.4245(3) 0.0322(12) Uani 1 1 d . . . . .
H7 H 0.064016 0.607810 0.395221 0.039 Uiso 1 1 calc R . . . .
C8 C 0.2114(4) 0.5007(4) 0.3870(3) 0.0248(10) Uani 1 1 d . . . . .
H8 H 0.225587 0.505913 0.331902 0.030 Uiso 1 1 calc R . . . .
C9 C 0.2864(4) 0.4320(3) 0.4300(3) 0.0215(9) Uani 1 1 d . . . . .
C10 C 0.3929(4) 0.3655(4) 0.3921(3) 0.0227(9) Uani 1 1 d . . . . .
H10 H 0.405890 0.394439 0.336709 0.027 Uiso 1 1 calc R . . . .
C11 C 0.4787(4) 0.3700(3) 0.4321(3) 0.0210(9) Uani 1 1 d . . . . .
C12 C 0.5729(4) 0.3818(4) 0.3922(3) 0.0246(10) Uani 1 1 d . . . . .
H12 H 0.585117 0.389010 0.337139 0.030 Uiso 1 1 calc R . . . .
C13 C 0.6506(4) 0.3835(4) 0.4316(3) 0.0279(10) Uani 1 1 d . . . . .
H13 H 0.715202 0.392527 0.403577 0.033 Uiso 1 1 calc R . . . .
C14 C 0.6335(4) 0.3718(4) 0.5118(3) 0.0255(10) Uani 1 1 d . . . . .
H14 H 0.686921 0.372202 0.538769 0.031 Uiso 1 1 calc R . . . .
C15 C 0.5250(4) 0.3470(4) 0.6356(3) 0.0237(9) Uani 1 1 d . . . . .
C16 C 0.5211(4) 0.3374(4) 0.7050(3) 0.0286(10) Uani 1 1 d . . . . .
C17 C 0.6651(5) 0.3368(4) 0.8180(3) 0.0322(11) Uani 1 1 d . . . . .
C18 C 0.7099(5) 0.2969(5) 0.8931(3) 0.0339(12) Uani 1 1 d . . . . .
C19 C 0.4065(5) 0.4732(4) 0.8326(3) 0.0318(11) Uani 1 1 d . . . . .
C20 C 0.3545(5) 0.4943(5) 0.9141(4) 0.0435(15) Uani 1 1 d . . . . .
C21 C 0.1474(4) 0.4896(4) 0.6304(3) 0.0245(10) Uani 1 1 d . . . . .
C22 C 0.1181(4) 0.5067(4) 0.6963(3) 0.0310(11) Uani 1 1 d . . . . .
C23 C -0.0916(5) 0.5293(4) 0.8063(3) 0.0314(11) Uani 1 1 d . . . . .
C24 C -0.1674(5) 0.5502(5) 0.8823(4) 0.0367(13) Uani 1 1 d . . . . .
C25 C 0.0140(5) 0.7083(4) 0.7840(3) 0.0350(12) Uani 1 1 d . . . . .
C26 C 0.0920(5) 0.7533(5) 0.7305(4) 0.0406(14) Uani 1 1 d . . . . .
C27 C 0.5378(4) 0.0897(3) 0.5586(3) 0.0221(9) Uani 1 1 d . . . . .
C28 C 0.4617(4) 0.1628(3) 0.5173(3) 0.0206(9) Uani 1 1 d . . . . .
C29 C 0.3540(4) 0.2306(3) 0.5549(3) 0.0217(9) Uani 1 1 d . . . . .
H29 H 0.339757 0.201974 0.610210 0.026 Uiso 1 1 calc R . . . .
C30 C 0.2705(4) 0.2249(3) 0.5130(3) 0.0213(9) Uani 1 1 d . . . . .
C31 C 0.1773(4) 0.2055(4) 0.5512(3) 0.0264(10) Uani 1 1 d . . . . .
C32 C 0.1061(4) 0.1963(4) 0.5071(3) 0.0280(10) Uani 1 1 d . . . . .
H32 H 0.042361 0.183272 0.532776 0.034 Uiso 1 1 calc R . . . .
C33 C 0.1283(4) 0.2060(4) 0.4275(3) 0.0281(10) Uani 1 1 d . . . . .
H33 H 0.080269 0.199164 0.398386 0.034 Uiso 1 1 calc R . . . .
C34 C 0.2210(4) 0.2259(4) 0.3897(3) 0.0265(10) Uani 1 1 d . . . . .
H34 H 0.235653 0.233672 0.334619 0.032 Uiso 1 1 calc R . . . .
C35 C 0.2923(4) 0.2345(3) 0.4320(3) 0.0228(9) Uani 1 1 d . . . . .
C36 C 0.3965(4) 0.2506(3) 0.3938(3) 0.0213(9) Uani 1 1 d . . . . .
H36 H 0.411702 0.234428 0.339029 0.026 Uiso 1 1 calc R . . . .
C37 C 0.4834(4) 0.1750(4) 0.4363(3) 0.0228(9) Uani 1 1 d . . . . .
C38 C 0.5807(4) 0.1197(4) 0.3972(3) 0.0246(9) Uani 1 1 d . . . . .
H38 H 0.595025 0.129099 0.342175 0.029 Uiso 1 1 calc R . . . .
C39 C 0.6576(4) 0.0506(4) 0.4385(3) 0.0271(10) Uani 1 1 d . . . . .
H39 H 0.725448 0.014191 0.411812 0.033 Uiso 1 1 calc R . . . .
C40 C 0.6354(4) 0.0348(4) 0.5182(3) 0.0246(10) Uani 1 1 d . . . . .
H40 H 0.687426 -0.014320 0.546018 0.029 Uiso 1 1 calc R . . . .
C41 C 0.5184(4) 0.0666(4) 0.6410(3) 0.0250(10) Uani 1 1 d . . . . .
C42 C 0.5098(4) 0.0403(4) 0.7098(3) 0.0290(11) Uani 1 1 d . . . . .
C43 C 0.6834(4) -0.0009(4) 0.8019(3) 0.0295(11) Uani 1 1 d . . . . .
C44 C 0.7436(4) -0.0391(4) 0.8707(3) 0.0331(12) Uani 1 1 d . . . . .
C45 C 0.5395(4) -0.1554(4) 0.8320(3) 0.0297(11) Uani 1 1 d . . . . .
C46 C 0.5148(5) -0.2041(5) 0.9138(3) 0.0384(13) Uani 1 1 d . . . . .
C47 C 0.1527(4) 0.1902(4) 0.6340(3) 0.0274(10) Uani 1 1 d . . . . .
C48 C 0.1292(5) 0.1726(5) 0.7018(3) 0.0389(13) Uani 1 1 d . . . . .
C49 C 0.1849(6) -0.0131(5) 0.8265(5) 0.0482(16) Uani 1 1 d . . . . .
C50 C 0.1520(7) -0.0840(6) 0.8944(5) 0.061(2) Uani 1 1 d . . . . .
C51A C 0.1552(5) 0.2145(4) 0.8591(2) 0.0811(6) Uani 0.598(6) 1 d . U P A 1
F36A F 0.2620(5) 0.1699(5) 0.8515(4) 0.0810(6) Uani 0.598(6) 1 d G U P A 1
F37A F 0.1350(6) 0.3079(5) 0.8184(3) 0.0811(6) Uani 0.598(6) 1 d G U P A 1
F38A F 0.1623(6) 0.2831(4) 0.9692(3) 0.0810(6) Uani 0.598(6) 1 d G U P A 1
F39A F 0.1219(7) 0.1452(4) 0.9899(3) 0.0811(6) Uani 0.598(6) 1 d G U P A 1
F40A F 0.0079(5) 0.2868(5) 0.9517(4) 0.0812(6) Uani 0.598(6) 1 d G U P A 1
C52A C 0.1113(5) 0.2327(3) 0.9448(2) 0.0811(6) Uani 0.598(6) 1 d G U P A 1
C51B C 0.1682(7) 0.2228(6) 0.8458(4) 0.0811(6) Uani 0.402(6) 1 d . U P A 2
F36B F 0.2702(8) 0.1839(7) 0.8111(5) 0.0810(6) Uani 0.402(6) 1 d G U P A 2
F37B F 0.1323(9) 0.3228(7) 0.8194(4) 0.0811(6) Uani 0.402(6) 1 d G U P A 2
F38B F 0.2336(9) 0.2620(7) 0.9457(5) 0.0810(6) Uani 0.402(6) 1 d G U P A 2
F39B F 0.1962(10) 0.1225(5) 0.9664(5) 0.0811(6) Uani 0.402(6) 1 d G U P A 2
F40B F 0.0691(9) 0.2664(7) 0.9674(5) 0.0812(6) Uani 0.402(6) 1 d G U P A 2
C52B C 0.1674(8) 0.2182(5) 0.9334(4) 0.0811(6) Uani 0.402(6) 1 d G U P A 2
Cl1A Cl 0.8610(2) 0.1314(3) 0.50311(18) 0.0650(9) Uani 0.810(7) 1 d D . P B 1
Cl2A Cl 0.9183(2) 0.0800(3) 0.65734(15) 0.0767(12) Uani 0.810(7) 1 d D . P B 1
Cl1B Cl 0.8981(19) 0.076(2) 0.4921(12) 0.110(6) Uani 0.190(7) 1 d D . P B 2
Cl2B Cl 0.8552(16) 0.1710(18) 0.6324(11) 0.110(6) Uani 0.190(7) 1 d D . P B 2
C53A C 0.8139(8) 0.1215(14) 0.6022(5) 0.088(5) Uani 0.810(7) 1 d D . P B 1
H53A H 0.773378 0.072865 0.614709 0.106 Uiso 0.810(7) 1 calc R . P B 1
H53B H 0.764330 0.188678 0.616407 0.106 Uiso 0.810(7) 1 calc R . P B 1
C53B C 0.853(4) 0.067(3) 0.5922(15) 0.088(5) Uani 0.190(7) 1 d D . P B 2
H53C H 0.898501 0.003174 0.617464 0.106 Uiso 0.190(7) 1 calc R . P B 2
H53D H 0.778775 0.064811 0.602267 0.106 Uiso 0.190(7) 1 calc R . P B 2

loop_
_atom_site_aniso_label
_atom_site_aniso_U_11
_atom_site_aniso_U_22
_atom_site_aniso_U_33
_atom_site_aniso_U_23
_atom_site_aniso_U_13
_atom_site_aniso_U_12
Sb1 0.02789(17) 0.02928(17) 0.02348(16) 0.00031(13) -0.00696(12) -0.01163(14)
Sb2 0.02584(17) 0.02891(17) 0.02447(16) -0.00463(13) -0.00398(12) -0.00653(13)
Sb3 0.02580(17) 0.02648(16) 0.02480(16) -0.00086(12) -0.00668(12) -0.00458(13)
Sb4 0.02646(18) 0.0549(3) 0.02615(18) 0.00114(16) -0.00298(14) -0.00550(17)
F1 0.041(2) 0.0393(19) 0.053(2) 0.0111(16) -0.0160(16) -0.0221(16)
F2 0.0341(18) 0.066(2) 0.0359(18) -0.0124(17) 0.0031(14) -0.0171(18)
F3 0.0337(18) 0.052(2) 0.056(2) 0.0011(18) -0.0177(16) -0.0201(17)
F4 0.047(2) 0.0327(17) 0.050(2) 0.0069(15) -0.0227(17) -0.0129(16)
F5 0.0387(19) 0.063(2) 0.0354(18) -0.0137(17) -0.0089(15) -0.0116(18)
F6 0.049(2) 0.0301(17) 0.050(2) 0.0038(15) -0.0093(17) -0.0100(16)
F7 0.0312(18) 0.057(2) 0.043(2) -0.0115(17) -0.0158(15) 0.0002(16)
F8 0.070(3) 0.064(3) 0.043(2) -0.0223(19) -0.027(2) 0.003(2)
F9 0.069(3) 0.061(3) 0.044(2) -0.0062(19) 0.020(2) -0.020(2)
F10 0.057(3) 0.048(2) 0.047(2) -0.0126(18) -0.0068(19) 0.0077(19)
F11 0.072(3) 0.045(2) 0.041(2) -0.0156(16) -0.0033(18) -0.025(2)
F12 0.0317(18) 0.0352(18) 0.060(2) -0.0007(16) -0.0130(16) -0.0041(15)
F13 0.075(3) 0.038(2) 0.072(3) -0.0009(19) -0.010(2) -0.029(2)
F14 0.050(2) 0.044(2) 0.043(2) -0.0012(16) -0.0015(17) -0.0089(18)
F15 0.041(2) 0.071(3) 0.079(3) 0.013(2) -0.023(2) -0.029(2)
F16 0.046(2) 0.045(2) 0.060(2) -0.0248(18) 0.0107(18) -0.0256(18)
F17 0.042(2) 0.062(2) 0.0402(19) 0.0004(17) -0.0190(16) -0.0210(18)
F18 0.047(2) 0.057(2) 0.0370(19) 0.0093(17) 0.0053(16) -0.0108(19)
F19 0.0325(19) 0.062(3) 0.069(3) -0.024(2) 0.0048(18) -0.0209(18)
F20 0.041(2) 0.044(2) 0.053(2) -0.0183(17) 0.0068(17) -0.0163(17)
F21 0.0363(18) 0.0286(16) 0.0407(18) 0.0019(13) -0.0086(14) -0.0104(14)
F22 0.0288(16) 0.0380(17) 0.0325(16) -0.0057(13) -0.0038(13) -0.0067(14)
F23 0.0357(19) 0.055(2) 0.060(2) -0.0011(19) -0.0212(17) -0.0168(17)
F24 0.049(2) 0.0292(17) 0.047(2) 0.0023(15) -0.0252(17) -0.0052(15)
F25 0.049(2) 0.045(2) 0.0367(18) -0.0117(15) -0.0136(16) -0.0084(17)
F26 0.0330(17) 0.0300(16) 0.0344(17) -0.0006(13) 0.0019(13) -0.0041(13)
F27 0.0412(19) 0.0354(17) 0.0373(17) -0.0024(14) -0.0110(14) -0.0155(15)
F28 0.060(3) 0.087(3) 0.0316(19) 0.017(2) -0.0141(18) -0.027(2)
F29 0.040(2) 0.048(2) 0.0398(19) 0.0035(16) 0.0078(16) -0.0077(17)
F30 0.064(3) 0.0326(19) 0.060(3) 0.0139(18) 0.008(2) -0.0091(18)
F31 0.031(2) 0.037(2) 0.212(7) -0.007(3) -0.033(3) -0.0065(18)
F32 0.103(4) 0.057(3) 0.077(3) -0.025(2) 0.026(3) -0.044(3)
F33 0.174(6) 0.057(3) 0.064(3) 0.010(2) -0.061(4) -0.036(4)
F34 0.100(4) 0.037(2) 0.135(5) 0.008(3) -0.044(4) -0.023(3)
F35 0.078(3) 0.089(4) 0.068(3) 0.011(3) -0.009(3) -0.056(3)
C1 0.026(2) 0.017(2) 0.026(2) -0.0040(17) -0.0070(18) -0.0077(18)
C2 0.021(2) 0.019(2) 0.021(2) 0.0020(16) -0.0003(17) -0.0068(17)
C3 0.021(2) 0.022(2) 0.016(2) -0.0006(16) -0.0043(16) -0.0043(17)
C4 0.022(2) 0.0168(19) 0.024(2) -0.0035(16) -0.0063(17) -0.0063(17)
C5 0.020(2) 0.020(2) 0.027(2) -0.0058(17) -0.0028(18) -0.0061(17)
C6 0.021(2) 0.031(3) 0.033(3) -0.003(2) -0.005(2) -0.004(2)
C7 0.025(3) 0.031(3) 0.035(3) 0.003(2) -0.013(2) -0.001(2)
C8 0.022(2) 0.028(2) 0.023(2) 0.0001(18) -0.0077(18) -0.0066(19)
C9 0.021(2) 0.020(2) 0.023(2) -0.0008(17) -0.0042(17) -0.0057(17)
C10 0.026(2) 0.021(2) 0.019(2) 0.0006(17) -0.0058(17) -0.0060(18)
C11 0.021(2) 0.019(2) 0.022(2) -0.0028(16) -0.0044(17) -0.0038(17)
C12 0.028(2) 0.022(2) 0.024(2) -0.0007(18) -0.0021(19) -0.0104(19)
C13 0.025(2) 0.031(3) 0.031(3) -0.007(2) -0.0010(19) -0.013(2)
C14 0.025(2) 0.024(2) 0.032(3) -0.0041(19) -0.0072(19) -0.0097(19)
C15 0.022(2) 0.021(2) 0.030(2) -0.0047(18) -0.0078(18) -0.0063(18)
C16 0.025(2) 0.031(3) 0.033(3) -0.006(2) -0.004(2) -0.011(2)
C17 0.033(3) 0.035(3) 0.030(3) -0.001(2) -0.004(2) -0.015(2)
C18 0.031(3) 0.037(3) 0.036(3) -0.003(2) -0.009(2) -0.012(2)
C19 0.032(3) 0.032(3) 0.028(3) 0.000(2) -0.009(2) -0.006(2)
C20 0.042(3) 0.041(3) 0.038(3) -0.009(3) -0.007(3) 0.000(3)
C21 0.020(2) 0.022(2) 0.031(2) -0.0035(18) -0.0037(18) -0.0054(18)
C22 0.028(3) 0.031(3) 0.032(3) -0.005(2) -0.002(2) -0.009(2)
C23 0.033(3) 0.033(3) 0.030(3) -0.004(2) -0.004(2) -0.013(2)
C24 0.027(3) 0.036(3) 0.044(3) -0.008(2) 0.001(2) -0.009(2)
C25 0.037(3) 0.032(3) 0.037(3) -0.005(2) -0.009(2) -0.010(2)
C26 0.042(3) 0.038(3) 0.043(3) 0.001(3) -0.010(3) -0.015(3)
C27 0.024(2) 0.018(2) 0.027(2) 0.0011(17) -0.0099(18) -0.0085(18)
C28 0.020(2) 0.019(2) 0.024(2) -0.0012(17) -0.0055(17) -0.0069(17)
C29 0.022(2) 0.018(2) 0.024(2) -0.0013(17) -0.0060(17) -0.0049(17)
C30 0.022(2) 0.017(2) 0.025(2) -0.0022(17) -0.0082(17) -0.0035(17)
C31 0.024(2) 0.025(2) 0.030(2) -0.0008(19) -0.0069(19) -0.0059(19)
C32 0.020(2) 0.030(3) 0.035(3) -0.003(2) -0.009(2) -0.008(2)
C33 0.026(2) 0.029(2) 0.033(3) 0.000(2) -0.015(2) -0.008(2)
C34 0.031(3) 0.025(2) 0.025(2) -0.0024(18) -0.011(2) -0.007(2)
C35 0.023(2) 0.018(2) 0.026(2) -0.0021(17) -0.0080(18) -0.0021(17)
C36 0.023(2) 0.021(2) 0.021(2) -0.0032(17) -0.0055(17) -0.0063(18)
C37 0.026(2) 0.021(2) 0.024(2) -0.0029(17) -0.0074(18) -0.0076(18)
C38 0.028(2) 0.023(2) 0.024(2) -0.0035(18) -0.0033(19) -0.0100(19)
C39 0.021(2) 0.023(2) 0.034(3) -0.0036(19) -0.0041(19) -0.0036(19)
C40 0.026(2) 0.017(2) 0.032(2) 0.0015(18) -0.0104(19) -0.0059(18)
C41 0.024(2) 0.023(2) 0.030(2) -0.0003(18) -0.0097(19) -0.0067(19)
C42 0.029(3) 0.028(2) 0.029(3) 0.000(2) -0.009(2) -0.008(2)
C43 0.027(3) 0.028(2) 0.032(3) 0.000(2) -0.009(2) -0.007(2)
C44 0.028(3) 0.032(3) 0.041(3) -0.004(2) -0.016(2) -0.005(2)
C45 0.029(3) 0.030(3) 0.025(2) 0.000(2) -0.003(2) -0.005(2)
C46 0.037(3) 0.037(3) 0.033(3) 0.005(2) 0.000(2) -0.009(2)
C47 0.019(2) 0.031(3) 0.033(3) -0.002(2) -0.0054(19) -0.0085(19)
C48 0.031(3) 0.052(4) 0.035(3) -0.004(3) -0.008(2) -0.014(3)
C49 0.041(4) 0.043(4) 0.068(5) -0.009(3) -0.011(3) -0.020(3)
C50 0.077(6) 0.053(4) 0.062(5) 0.003(4) -0.033(4) -0.024(4)
C51A 0.1259(12) 0.0569(10) 0.0665(10) -0.0118(9) -0.0445(10) -0.0183(10)
F36A 0.1258(12) 0.0569(10) 0.0665(10) -0.0119(9) -0.0446(10) -0.0183(10)
F37A 0.1260(12) 0.0569(10) 0.0665(10) -0.0118(9) -0.0445(10) -0.0183(10)
F38A 0.1259(12) 0.0569(10) 0.0665(10) -0.0118(9) -0.0446(10) -0.0183(10)
F39A 0.1259(12) 0.0569(10) 0.0664(10) -0.0118(9) -0.0446(10) -0.0183(10)
F40A 0.1259(12) 0.0571(10) 0.0665(10) -0.0118(9) -0.0445(10) -0.0181(10)
C52A 0.1259(12) 0.0569(10) 0.0665(10) -0.0118(9) -0.0446(10) -0.0183(10)
C51B 0.1259(12) 0.0569(10) 0.0665(10) -0.0118(9) -0.0445(10) -0.0183(10)
F36B 0.1258(12) 0.0569(10) 0.0665(10) -0.0119(9) -0.0446(10) -0.0183(10)
F37B 0.1260(12) 0.0569(10) 0.0665(10) -0.0118(9) -0.0445(10) -0.0183(10)
F38B 0.1259(12) 0.0569(10) 0.0665(10) -0.0118(9) -0.0446(10) -0.0183(10)
F39B 0.1259(12) 0.0569(10) 0.0664(10) -0.0118(9) -0.0446(10) -0.0183(10)
F40B 0.1259(12) 0.0571(10) 0.0665(10) -0.0118(9) -0.0445(10) -0.0181(10)
C52B 0.1259(12) 0.0569(10) 0.0665(10) -0.0118(9) -0.0445(10) -0.0183(10)
Cl1A 0.0542(16) 0.097(2) 0.0563(16) 0.0161(15) -0.0225(12) -0.0445(15)
Cl2A 0.0529(16) 0.134(3) 0.0489(14) 0.0060(15) -0.0109(11) -0.0437(19)
Cl1B 0.097(10) 0.154(16) 0.110(9) -0.058(10) 0.019(7) -0.078(11)
Cl2B 0.097(10) 0.154(16) 0.110(9) -0.058(10) 0.019(7) -0.078(11)
C53A 0.038(6) 0.140(14) 0.071(7) 0.023(8) -0.010(5) -0.028(7)
C53B 0.038(6) 0.140(14) 0.071(7) 0.023(8) -0.010(5) -0.028(7)

loop_
_atom_type_symbol
_atom_type_description
_atom_type_scat_dispersion_real
_atom_type_scat_dispersion_imag
_atom_type_scat_source
C C 0.0033 0.0016 'International Tables Vol C Tables 4.2.6.8 and 6.1.1.4'
H H 0.0000 0.0000 'International Tables Vol C Tables 4.2.6.8 and 6.1.1.4'
Cl Cl 0.1484 0.1585 'International Tables Vol C Tables 4.2.6.8 and 6.1.1.4'
F F 0.0171 0.0103 'International Tables Vol C Tables 4.2.6.8 and 6.1.1.4'
Sb Sb -0.5866 1.5461 'International Tables Vol C Tables 4.2.6.8 and 6.1.1.4'

loop_
_exptl_crystal_face_index_h
_exptl_crystal_face_index_k
_exptl_crystal_face_index_l
_exptl_crystal_face_perp_dist
-5 -2 0 0.0706
5 2 0 0.0706
1 0 -5 0.0402
0 5 3 0.0429
-1 -5 5 0.0155
-3 0 -5 0.0545
3 0 5 0.0545
-2 -2 5 0.0451

loop_
_geom_angle_atom_site_label_1
_geom_angle_atom_site_label_2
_geom_angle_atom_site_label_3
_geom_angle
_geom_angle_site_symmetry_1
_geom_angle_site_symmetry_3
_geom_angle_publ_flag
C16 Sb1 C17 91.9(2) . . ?
C16 Sb1 C19 90.3(2) . . ?
C19 Sb1 C17 96.6(2) . . ?
C22 Sb2 C23 89.9(2) . . ?
C22 Sb2 C25 96.9(2) . . ?
C23 Sb2 C25 93.1(2) . . ?
C42 Sb3 C43 87.9(2) . . ?
C42 Sb3 C45 94.5(2) . . ?
C43 Sb3 C45 95.4(2) . . ?
C48 Sb4 C49 92.5(3) . . ?
C48 Sb4 C51A 92.4(2) . . ?
C48 Sb4 C51B 85.4(3) . . ?
C49 Sb4 C51B 94.3(3) . . ?
C51A Sb4 C49 93.8(2) . . ?
C2 C1 C15 121.8(4) . . ?
C14 C1 C2 119.7(4) . . ?
C14 C1 C15 118.5(4) . . ?
C1 C2 C3 124.0(4) . . ?
C1 C2 C11 119.3(4) . . ?
C11 C2 C3 116.7(4) . . ?
C2 C3 H3 108.4 . . ?
C2 C3 C4 106.9(4) . . ?
C2 C3 C29 112.6(4) . . ?
C4 C3 H3 108.4 . . ?
C4 C3 C29 112.1(4) . . ?
C29 C3 H3 108.4 . . ?
C5 C4 C3 123.7(4) . . ?
C9 C4 C3 117.6(4) . . ?
C9 C4 C5 118.7(4) . . ?
C4 C5 C21 123.1(4) . . ?
C6 C5 C4 119.8(4) . . ?
C6 C5 C21 117.1(4) . . ?
C5 C6 H6 119.8 . . ?
C7 C6 C5 120.5(5) . . ?
C7 C6 H6 119.8 . . ?
C6 C7 H7 119.9 . . ?
C6 C7 C8 120.2(5) . . ?
C8 C7 H7 119.9 . . ?
C7 C8 H8 120.1 . . ?
C7 C8 C9 119.7(5) . . ?
C9 C8 H8 120.1 . . ?
C4 C9 C8 121.1(4) . . ?
C4 C9 C10 116.9(4) . . ?
C8 C9 C10 122.0(4) . . ?
C9 C10 H10 108.2 . . ?
C9 C10 C36 112.6(4) . . ?
C11 C10 C9 108.2(4) . . ?
C11 C10 H10 108.2 . . ?
C11 C10 C36 111.3(4) . . ?
C36 C10 H10 108.2 . . ?
C2 C11 C10 117.2(4) . . ?
C12 C11 C2 120.1(4) . . ?
C12 C11 C10 122.7(4) . . ?
C11 C12 H12 119.7 . . ?
C11 C12 C13 120.7(5) . . ?
C13 C12 H12 119.7 . . ?
C12 C13 H13 120.1 . . ?
C14 C13 C12 119.7(5) . . ?
C14 C13 H13 120.1 . . ?
C1 C14 H14 119.8 . . ?
C13 C14 C1 120.5(5) . . ?
C13 C14 H14 119.8 . . ?
C16 C15 C1 174.9(5) . . ?
C15 C16 Sb1 175.4(5) . . ?
F1 C17 Sb1 113.8(4) . . ?
F1 C17 F2 106.2(4) . . ?
F1 C17 C18 108.6(5) . . ?
F2 C17 Sb1 109.2(4) . . ?
F2 C17 C18 106.2(5) . . ?
C18 C17 Sb1 112.4(4) . . ?
F3 C18 C17 112.5(5) . . ?
F4 C18 F3 108.2(5) . . ?
F4 C18 C17 110.5(5) . . ?
F5 C18 F3 107.9(5) . . ?
F5 C18 F4 107.8(5) . . ?
F5 C18 C17 109.8(5) . . ?
F6 C19 Sb1 115.9(4) . . ?
F6 C19 F7 106.3(4) . . ?
F6 C19 C20 108.3(5) . . ?
F7 C19 Sb1 105.4(4) . . ?
F7 C19 C20 106.5(5) . . ?
C20 C19 Sb1 113.7(4) . . ?
F8 C20 F9 108.0(6) . . ?
F8 C20 F10 108.7(6) . . ?
F8 C20 C19 109.6(5) . . ?
F9 C20 C19 109.9(5) . . ?
F10 C20 F9 107.3(6) . . ?
F10 C20 C19 113.2(5) . . ?
C22 C21 C5 170.2(5) . . ?
C21 C22 Sb2 178.8(5) . . ?
F16 C23 Sb2 107.5(4) . . ?
F16 C23 C24 107.5(5) . . ?
F17 C23 Sb2 114.6(4) . . ?
F17 C23 F16 106.3(5) . . ?
F17 C23 C24 108.0(5) . . ?
C24 C23 Sb2 112.4(4) . . ?
F18 C24 C23 109.5(5) . . ?
F19 C24 F18 108.0(5) . . ?
F19 C24 C23 113.0(5) . . ?
F20 C24 F18 108.2(5) . . ?
F20 C24 F19 108.4(5) . . ?
F20 C24 C23 109.6(5) . . ?
F11 C25 Sb2 104.6(4) . . ?
F11 C25 C26 107.6(5) . . ?
F12 C25 Sb2 114.9(4) . . ?
F12 C25 F11 106.0(5) . . ?
F12 C25 C26 106.8(5) . . ?
C26 C25 Sb2 116.3(4) . . ?
F13 C26 F15 108.2(6) . . ?
F13 C26 C25 111.8(5) . . ?
F14 C26 F13 108.6(5) . . ?
F14 C26 F15 108.2(6) . . ?
F14 C26 C25 110.7(5) . . ?
F15 C26 C25 109.2(5) . . ?
C28 C27 C41 122.6(4) . . ?
C40 C27 C28 119.3(4) . . ?
C40 C27 C41 118.1(4) . . ?
C27 C28 C29 124.3(4) . . ?
C37 C28 C27 119.1(4) . . ?
C37 C28 C29 116.6(4) . . ?
C3 C29 H29 108.4 . . ?
C28 C29 C3 111.5(4) . . ?
C28 C29 H29 108.4 . . ?
C30 C29 C3 113.0(4) . . ?
C30 C29 C28 106.9(4) . . ?
C30 C29 H29 108.4 . . ?
C31 C30 C29 123.2(4) . . ?
C31 C30 C35 119.6(4) . . ?
C35 C30 C29 117.1(4) . . ?
C30 C31 C32 119.3(5) . . ?
C30 C31 C47 122.4(5) . . ?
C32 C31 C47 118.2(5) . . ?
C31 C32 H32 119.7 . . ?
C33 C32 C31 120.6(5) . . ?
C33 C32 H32 119.7 . . ?
C32 C33 H33 120.0 . . ?
C32 C33 C34 119.9(5) . . ?
C34 C33 H33 120.0 . . ?
C33 C34 H34 119.8 . . ?
C35 C34 C33 120.3(5) . . ?
C35 C34 H34 119.8 . . ?
C30 C35 C36 117.4(4) . . ?
C34 C35 C30 120.3(5) . . ?
C34 C35 C36 122.3(4) . . ?
C10 C36 H36 108.2 . . ?
C35 C36 C10 112.5(4) . . ?
C35 C36 H36 108.2 . . ?
C35 C36 C37 107.4(4) . . ?
C37 C36 C10 112.2(4) . . ?
C37 C36 H36 108.2 . . ?
C28 C37 C36 117.5(4) . . ?
C38 C37 C28 120.6(4) . . ?
C38 C37 C36 121.9(4) . . ?
C37 C38 H38 120.0 . . ?
C37 C38 C39 120.0(5) . . ?
C39 C38 H38 120.0 . . ?
C38 C39 H39 120.1 . . ?
C40 C39 C38 119.8(5) . . ?
C40 C39 H39 120.1 . . ?
C27 C40 H40 119.5 . . ?
C39 C40 C27 121.0(4) . . ?
C39 C40 H40 119.5 . . ?
C42 C41 C27 174.5(5) . . ?
C41 C42 Sb3 169.7(5) . . ?
F21 C43 Sb3 104.4(3) . . ?
F21 C43 C44 106.4(4) . . ?
F22 C43 Sb3 114.3(4) . . ?
F22 C43 F21 106.8(4) . . ?
F22 C43 C44 108.1(4) . . ?
C44 C43 Sb3 116.0(4) . . ?
F23 C44 F24 109.2(5) . . ?
F23 C44 F25 109.1(5) . . ?
F23 C44 C43 112.6(5) . . ?
F24 C44 F25 108.2(5) . . ?
F24 C44 C43 109.1(5) . . ?
F25 C44 C43 108.6(4) . . ?
F26 C45 Sb3 113.5(4) . . ?
F26 C45 F27 107.2(4) . . ?
F26 C45 C46 107.6(4) . . ?
F27 C45 Sb3 108.8(3) . . ?
F27 C45 C46 106.9(5) . . ?
C46 C45 Sb3 112.5(4) . . ?
F28 C46 C45 110.1(5) . . ?
F29 C46 F28 106.5(5) . . ?
F29 C46 C45 110.4(5) . . ?
F30 C46 F28 108.2(5) . . ?
F30 C46 F29 108.6(5) . . ?
F30 C46 C45 112.8(5) . . ?
C48 C47 C31 175.4(6) . . ?
C47 C48 Sb4 169.6(5) . . ?
F31 C49 Sb4 113.5(4) . . ?
F31 C49 C50 106.3(6) . . ?
F32 C49 Sb4 109.5(5) . . ?
F32 C49 F31 106.4(6) . . ?
F32 C49 C50 107.0(6) . . ?
C50 C49 Sb4 113.7(5) . . ?
F33 C50 F35 108.3(8) . . ?
F33 C50 C49 109.7(7) . . ?
F34 C50 F33 108.3(7) . . ?
F34 C50 F35 107.2(7) . . ?
F34 C50 C49 113.6(8) . . ?
F35 C50 C49 109.6(6) . . ?
F36A C51A Sb4 117.8(3) . . ?
F36A C51A F37A 108.0 . . ?
F36A C51A C52A 108.5 . . ?
F37A C51A Sb4 104.4(3) . . ?
F37A C51A C52A 105.9 . . ?
C52A C51A Sb4 111.3(3) . . ?
F38A C52A C51A 110.8 . . ?
F38A C52A F39A 108.6 . . ?
F38A C52A F40A 108.9 . . ?
F39A C52A C51A 111.1 . . ?
F39A C52A F40A 108.1 . . ?
F40A C52A C51A 109.3 . . ?
F36B C51B Sb4 110.1(4) . . ?
F36B C51B F37B 108.0 . . ?
F36B C51B C52B 108.5 . . ?
F37B C51B Sb4 109.1(4) . . ?
F37B C51B C52B 106.0 . . ?
C52B C51B Sb4 115.0(4) . . ?
F38B C52B C51B 110.8 . . ?
F38B C52B F39B 108.5 . . ?
F38B C52B F40B 108.9 . . ?
F39B C52B C51B 111.1 . . ?
F39B C52B F40B 108.2 . . ?
F40B C52B C51B 109.3 . . ?
Cl1A C53A Cl2A 112.0(6) . . ?
Cl1A C53A H53A 109.2 . . ?
Cl1A C53A H53B 109.2 . . ?
Cl2A C53A H53A 109.2 . . ?
Cl2A C53A H53B 109.2 . . ?
H53A C53A H53B 107.9 . . ?
Cl1B C53B Cl2B 111.1(19) . . ?
Cl1B C53B H53C 109.4 . . ?
Cl1B C53B H53D 109.4 . . ?
Cl2B C53B H53C 109.4 . . ?
Cl2B C53B H53D 109.4 . . ?
H53C C53B H53D 108.0 . . ?

loop_
_geom_bond_atom_site_label_1
_geom_bond_atom_site_label_2
_geom_bond_distance
_geom_bond_site_symmetry_2
_geom_bond_publ_flag
Sb1 C16 2.041(5) . ?
Sb1 C17 2.232(6) . ?
Sb1 C19 2.229(6) . ?
Sb2 C22 2.060(6) . ?
Sb2 C23 2.234(6) . ?
Sb2 C25 2.235(6) . ?
Sb3 C42 2.050(5) . ?
Sb3 C43 2.230(5) . ?
Sb3 C45 2.244(6) . ?
Sb4 C48 2.051(6) . ?
Sb4 C49 2.232(7) . ?
Sb4 C51A 2.198(5) . ?
Sb4 C51B 2.309(8) . ?
F1 C17 1.339(7) . ?
F2 C17 1.370(7) . ?
F3 C18 1.333(7) . ?
F4 C18 1.323(7) . ?
F5 C18 1.317(7) . ?
F6 C19 1.339(7) . ?
F7 C19 1.367(6) . ?
F8 C20 1.320(8) . ?
F9 C20 1.325(8) . ?
F10 C20 1.324(7) . ?
F11 C25 1.367(7) . ?
F12 C25 1.351(7) . ?
F13 C26 1.328(7) . ?
F14 C26 1.314(8) . ?
F15 C26 1.336(7) . ?
F16 C23 1.362(7) . ?
F17 C23 1.336(6) . ?
F18 C24 1.331(7) . ?
F19 C24 1.316(7) . ?
F20 C24 1.314(7) . ?
F21 C43 1.373(6) . ?
F22 C43 1.345(6) . ?
F23 C44 1.309(7) . ?
F24 C44 1.327(7) . ?
F25 C44 1.339(7) . ?
F26 C45 1.348(6) . ?
F27 C45 1.355(6) . ?
F28 C46 1.336(8) . ?
F29 C46 1.323(7) . ?
F30 C46 1.322(7) . ?
F31 C49 1.345(8) . ?
F32 C49 1.337(9) . ?
F33 C50 1.314(10) . ?
F34 C50 1.306(9) . ?
F35 C50 1.324(10) . ?
C1 C2 1.397(7) . ?
C1 C14 1.390(7) . ?
C1 C15 1.422(7) . ?
C2 C3 1.526(6) . ?
C2 C11 1.403(6) . ?
C3 H3 1.0000 . ?
C3 C4 1.527(6) . ?
C3 C29 1.609(7) . ?
C4 C5 1.404(6) . ?
C4 C9 1.386(6) . ?
C5 C6 1.397(7) . ?
C5 C21 1.436(7) . ?
C6 H6 0.9500 . ?
C6 C7 1.372(8) . ?
C7 H7 0.9500 . ?
C7 C8 1.383(7) . ?
C8 H8 0.9500 . ?
C8 C9 1.388(6) . ?
C9 C10 1.509(7) . ?
C10 H10 1.0000 . ?
C10 C11 1.506(7) . ?
C10 C36 1.600(7) . ?
C11 C12 1.373(7) . ?
C12 H12 0.9500 . ?
C12 C13 1.387(7) . ?
C13 H13 0.9500 . ?
C13 C14 1.382(7) . ?
C14 H14 0.9500 . ?
C15 C16 1.206(7) . ?
C17 C18 1.515(8) . ?
C19 C20 1.501(8) . ?
C21 C22 1.193(7) . ?
C23 C24 1.518(8) . ?
C25 C26 1.503(9) . ?
C27 C28 1.403(6) . ?
C27 C40 1.392(7) . ?
C27 C41 1.429(7) . ?
C28 C29 1.524(6) . ?
C28 C37 1.398(7) . ?
C29 H29 1.0000 . ?
C29 C30 1.508(7) . ?
C30 C31 1.394(7) . ?
C30 C35 1.398(7) . ?
C31 C32 1.414(7) . ?
C31 C47 1.432(7) . ?
C32 H32 0.9500 . ?
C32 C33 1.373(7) . ?
C33 H33 0.9500 . ?
C33 C34 1.390(8) . ?
C34 H34 0.9500 . ?
C34 C35 1.389(7) . ?
C35 C36 1.507(7) . ?
C36 H36 1.0000 . ?
C36 C37 1.515(6) . ?
C37 C38 1.382(7) . ?
C38 H38 0.9500 . ?
C38 C39 1.388(7) . ?
C39 H39 0.9500 . ?
C39 C40 1.378(7) . ?
C40 H40 0.9500 . ?
C41 C42 1.205(7) . ?
C43 C44 1.524(7) . ?
C45 C46 1.514(7) . ?
C47 C48 1.184(8) . ?
C49 C50 1.522(11) . ?
C51A F36A 1.3465 . ?
C51A F37A 1.3517 . ?
C51A C52A 1.5431 . ?
F38A C52A 1.3231 . ?
F39A C52A 1.3281 . ?
F40A C52A 1.3297 . ?
C51B F36B 1.3475 . ?
C51B F37B 1.3511 . ?
C51B C52B 1.5432 . ?
F38B C52B 1.3227 . ?
F39B C52B 1.3279 . ?
F40B C52B 1.3299 . ?
Cl1A C53A 1.738(10) . ?
Cl2A C53A 1.760(9) . ?
Cl1B C53B 1.751(17) . ?
Cl2B C53B 1.752(17) . ?
C53A H53A 0.9900 . ?
C53A H53B 0.9900 . ?
C53B H53C 0.9900 . ?
C53B H53D 0.9900 . ?

loop_
_geom_torsion_atom_site_label_1
_geom_torsion_atom_site_label_2
_geom_torsion_atom_site_label_3
_geom_torsion_atom_site_label_4
_geom_torsion
_geom_torsion_site_symmetry_1
_geom_torsion_site_symmetry_2
_geom_torsion_site_symmetry_3
_geom_torsion_site_symmetry_4
_geom_torsion_publ_flag
Sb1 C17 C18 F3 -179.3(4) . . . . ?
Sb1 C17 C18 F4 59.7(5) . . . . ?
Sb1 C17 C18 F5 -59.1(5) . . . . ?
Sb1 C19 C20 F8 66.6(6) . . . . ?
Sb1 C19 C20 F9 -52.0(6) . . . . ?
Sb1 C19 C20 F10 -171.9(5) . . . . ?
Sb2 C23 C24 F18 -58.8(6) . . . . ?
Sb2 C23 C24 F19 -179.2(4) . . . . ?
Sb2 C23 C24 F20 59.8(6) . . . . ?
Sb2 C25 C26 F13 -167.7(4) . . . . ?
Sb2 C25 C26 F14 71.1(6) . . . . ?
Sb2 C25 C26 F15 -48.0(6) . . . . ?
Sb3 C43 C44 F23 -167.2(4) . . . . ?
Sb3 C43 C44 F24 71.5(5) . . . . ?
Sb3 C43 C44 F25 -46.3(6) . . . . ?
Sb3 C45 C46 F28 -61.3(5) . . . . ?
Sb3 C45 C46 F29 56.0(6) . . . . ?
Sb3 C45 C46 F30 177.7(4) . . . . ?
Sb4 C49 C50 F33 -63.7(8) . . . . ?
Sb4 C49 C50 F34 174.9(5) . . . . ?
Sb4 C49 C50 F35 55.0(8) . . . . ?
Sb4 C51A C52A F38A -175.5(3) . . . . ?
Sb4 C51A C52A F39A 63.7(3) . . . . ?
Sb4 C51A C52A F40A -55.5(3) . . . . ?
Sb4 C51B C52B F38B 176.9(5) . . . . ?
Sb4 C51B C52B F39B 56.2(5) . . . . ?
Sb4 C51B C52B F40B -63.1(5) . . . . ?
F1 C17 C18 F3 -52.5(6) . . . . ?
F1 C17 C18 F4 -173.5(5) . . . . ?
F1 C17 C18 F5 67.7(6) . . . . ?
F2 C17 C18 F3 61.4(6) . . . . ?
F2 C17 C18 F4 -59.7(6) . . . . ?
F2 C17 C18 F5 -178.4(5) . . . . ?
F6 C19 C20 F8 -63.9(6) . . . . ?
F6 C19 C20 F9 177.6(5) . . . . ?
F6 C19 C20 F10 57.7(7) . . . . ?
F7 C19 C20 F8 -177.8(5) . . . . ?
F7 C19 C20 F9 63.6(6) . . . . ?
F7 C19 C20 F10 -56.3(7) . . . . ?
F11 C25 C26 F13 -50.9(7) . . . . ?
F11 C25 C26 F14 -172.1(5) . . . . ?
F11 C25 C26 F15 68.8(6) . . . . ?
F12 C25 C26 F13 62.6(7) . . . . ?
F12 C25 C26 F14 -58.7(6) . . . . ?
F12 C25 C26 F15 -177.7(5) . . . . ?
F16 C23 C24 F18 59.4(6) . . . . ?
F16 C23 C24 F19 -61.1(6) . . . . ?
F16 C23 C24 F20 177.9(5) . . . . ?
F17 C23 C24 F18 173.8(5) . . . . ?
F17 C23 C24 F19 53.3(6) . . . . ?
F17 C23 C24 F20 -67.7(6) . . . . ?
F21 C43 C44 F23 -51.5(6) . . . . ?
F21 C43 C44 F24 -172.9(4) . . . . ?
F21 C43 C44 F25 69.4(6) . . . . ?
F22 C43 C44 F23 62.9(6) . . . . ?
F22 C43 C44 F24 -58.4(6) . . . . ?
F22 C43 C44 F25 -176.2(4) . . . . ?
F26 C45 C46 F28 64.5(6) . . . . ?
F26 C45 C46 F29 -178.2(5) . . . . ?
F26 C45 C46 F30 -56.5(7) . . . . ?
F27 C45 C46 F28 179.3(5) . . . . ?
F27 C45 C46 F29 -63.4(6) . . . . ?
F27 C45 C46 F30 58.4(6) . . . . ?
F31 C49 C50 F33 61.9(9) . . . . ?
F31 C49 C50 F34 -59.5(8) . . . . ?
F31 C49 C50 F35 -179.4(7) . . . . ?
F32 C49 C50 F33 175.3(7) . . . . ?
F32 C49 C50 F34 53.9(9) . . . . ?
F32 C49 C50 F35 -66.0(8) . . . . ?
C1 C2 C3 C4 136.6(4) . . . . ?
C1 C2 C3 C29 -100.0(5) . . . . ?
C1 C2 C11 C10 177.9(4) . . . . ?
C1 C2 C11 C12 -0.7(7) . . . . ?
C2 C1 C14 C13 -0.1(7) . . . . ?
C2 C3 C4 C5 -132.4(5) . . . . ?
C2 C3 C4 C9 46.5(5) . . . . ?
C2 C3 C29 C28 0.9(5) . . . . ?
C2 C3 C29 C30 -119.6(4) . . . . ?
C2 C11 C12 C13 -0.1(7) . . . . ?
C3 C2 C11 C10 -0.6(6) . . . . ?
C3 C2 C11 C12 -179.2(4) . . . . ?
C3 C4 C5 C6 -179.4(5) . . . . ?
C3 C4 C5 C21 4.4(7) . . . . ?
C3 C4 C9 C8 179.6(4) . . . . ?
C3 C4 C9 C10 -1.6(6) . . . . ?
C3 C29 C30 C31 -106.5(5) . . . . ?
C3 C29 C30 C35 76.9(5) . . . . ?
C4 C3 C29 C28 121.4(4) . . . . ?
C4 C3 C29 C30 1.0(5) . . . . ?
C4 C5 C6 C7 -0.7(8) . . . . ?
C4 C9 C10 C11 -45.0(6) . . . . ?
C4 C9 C10 C36 78.4(5) . . . . ?
C5 C4 C9 C8 -1.4(7) . . . . ?
C5 C4 C9 C10 177.3(4) . . . . ?
C5 C6 C7 C8 -0.7(9) . . . . ?
C6 C7 C8 C9 1.0(8) . . . . ?
C7 C8 C9 C4 0.1(8) . . . . ?
C7 C8 C9 C10 -178.6(5) . . . . ?
C8 C9 C10 C11 133.8(5) . . . . ?
C8 C9 C10 C36 -102.9(5) . . . . ?
C9 C4 C5 C6 1.7(7) . . . . ?
C9 C4 C5 C21 -174.5(5) . . . . ?
C9 C10 C11 C2 46.2(5) . . . . ?
C9 C10 C11 C12 -135.2(5) . . . . ?
C9 C10 C36 C35 0.7(5) . . . . ?
C9 C10 C36 C37 -120.6(4) . . . . ?
C10 C11 C12 C13 -178.7(4) . . . . ?
C10 C36 C37 C28 80.1(5) . . . . ?
C10 C36 C37 C38 -99.9(5) . . . . ?
C11 C2 C3 C4 -45.0(5) . . . . ?
C11 C2 C3 C29 78.5(5) . . . . ?
C11 C10 C36 C35 122.4(4) . . . . ?
C11 C10 C36 C37 1.1(5) . . . . ?
C11 C12 C13 C14 0.8(8) . . . . ?
C12 C13 C14 C1 -0.7(8) . . . . ?
C14 C1 C2 C3 179.2(4) . . . . ?
C14 C1 C2 C11 0.8(7) . . . . ?
C15 C1 C2 C3 -0.4(7) . . . . ?
C15 C1 C2 C11 -178.8(4) . . . . ?
C15 C1 C14 C13 179.5(5) . . . . ?
C21 C5 C6 C7 175.8(5) . . . . ?
C27 C28 C29 C3 104.4(5) . . . . ?
C27 C28 C29 C30 -131.6(5) . . . . ?
C27 C28 C37 C36 176.7(4) . . . . ?
C27 C28 C37 C38 -3.3(7) . . . . ?
C28 C27 C40 C39 -0.6(7) . . . . ?
C28 C29 C30 C31 130.4(5) . . . . ?
C28 C29 C30 C35 -46.1(5) . . . . ?
C28 C37 C38 C39 0.7(7) . . . . ?
C29 C3 C4 C5 103.8(5) . . . . ?
C29 C3 C4 C9 -77.3(5) . . . . ?
C29 C28 C37 C36 -2.6(6) . . . . ?
C29 C28 C37 C38 177.3(4) . . . . ?
C29 C30 C31 C32 -176.7(4) . . . . ?
C29 C30 C31 C47 0.6(7) . . . . ?
C29 C30 C35 C34 177.4(4) . . . . ?
C29 C30 C35 C36 -0.5(6) . . . . ?
C30 C31 C32 C33 0.2(8) . . . . ?
C30 C35 C36 C10 -78.0(5) . . . . ?
C30 C35 C36 C37 45.9(5) . . . . ?
C31 C30 C35 C34 0.7(7) . . . . ?
C31 C30 C35 C36 -177.2(4) . . . . ?
C31 C32 C33 C34 -0.5(8) . . . . ?
C32 C33 C34 C35 1.0(8) . . . . ?
C33 C34 C35 C30 -1.1(7) . . . . ?
C33 C34 C35 C36 176.8(4) . . . . ?
C34 C35 C36 C10 104.1(5) . . . . ?
C34 C35 C36 C37 -132.0(5) . . . . ?
C35 C30 C31 C32 -0.3(7) . . . . ?
C35 C30 C31 C47 177.0(5) . . . . ?
C35 C36 C37 C28 -44.0(6) . . . . ?
C35 C36 C37 C38 136.0(5) . . . . ?
C36 C10 C11 C2 -78.0(5) . . . . ?
C36 C10 C11 C12 100.6(5) . . . . ?
C36 C37 C38 C39 -179.4(5) . . . . ?
C37 C28 C29 C3 -76.3(5) . . . . ?
C37 C28 C29 C30 47.7(5) . . . . ?
C37 C38 C39 C40 2.1(8) . . . . ?
C38 C39 C40 C27 -2.1(8) . . . . ?
C40 C27 C28 C29 -177.4(4) . . . . ?
C40 C27 C28 C37 3.3(7) . . . . ?
C41 C27 C28 C29 4.5(7) . . . . ?
C41 C27 C28 C37 -174.8(5) . . . . ?
C41 C27 C40 C39 177.6(5) . . . . ?
C47 C31 C32 C33 -177.3(5) . . . . ?
F36A C51A C52A F38A 53.2 . . . . ?
F36A C51A C52A F39A -67.6 . . . . ?
F36A C51A C52A F40A 173.2 . . . . ?
F37A C51A C52A F38A -62.5 . . . . ?
F37A C51A C52A F39A 176.6 . . . . ?
F37A C51A C52A F40A 57.4 . . . . ?
F36B C51B C52B F38B 53.2 . . . . ?
F36B C51B C52B F39B -67.6 . . . . ?
F36B C51B C52B F40B 173.2 . . . . ?
F37B C51B C52B F38B -62.6 . . . . ?
F37B C51B C52B F39B 176.7 . . . . ?
F37B C51B C52B F40B 57.4 . . . . ?

loop_
_exptl_oxdiff_crystal_face_indexfrac_h
_exptl_oxdiff_crystal_face_indexfrac_k
_exptl_oxdiff_crystal_face_indexfrac_l
_exptl_oxdiff_crystal_face_x
_exptl_oxdiff_crystal_face_y
_exptl_oxdiff_crystal_face_z
-4.9796 -1.9706 -0.0639 -0.2405 -0.0674 -0.0936
4.9796 1.9706 0.0639 0.2405 0.0674 0.0936
1.0246 -0.0037 -4.9512 0.0046 0.0732 0.2081
-0.0100 4.9798 2.9622 0.0737 -0.2717 -0.0261
-1.0322 -4.9764 4.9682 -0.0546 0.1746 -0.2999
-2.9567 0.0135 -5.0078 -0.1718 -0.0601 0.1626
2.9567 -0.0135 5.0078 0.1718 0.0601 -0.1626
-2.0229 -1.9841 4.9438 -0.0687 -0.0074 -0.2562
